data_2310398
loop_
_publ_author_name
'Hall, D.'
'Waters, T.N.'
'Rae, A.D.'

_publ_section_title
;
 The crystal structure of dicesium tetrachlorodioxouranium(VI)
;
_journal_name_full 'Acta Crystallographica (1,1948-23,1967)'
_journal_page_first 160
_journal_page_last 162
_journal_volume 20
_journal_year 1966
_chemical_formula_sum 'Cl4 Cs2 O2 U'
_chemical_name_systematic 'Cs2 ((U O2) Cl4)'
_space_group_IT_number 12
_symmetry_space_group_name_Hall '-C 2y'
_symmetry_space_group_name_H-M 'C 1 2/m 1'
_cell_angle_alpha 90
_cell_angle_beta 99.66
_cell_angle_gamma 90
_cell_formula_units_Z 2
_cell_length_a 11.92
_cell_length_b 7.71
_cell_length_c 5.83
_cell_volume 528.199
_citation_journal_id_ASTM ACCRA9
_cod_data_source_file Hall_ACCRA9_1966_1102.cif
_cod_data_source_block Cl4Cs2O2U1
_cod_original_cell_volume 528.1985
_cod_original_formula_sum 'Cl4 Cs2 O2 U1'
_cod_database_code 2310398

loop_
_symmetry_equiv_pos_as_xyz
x,y,z
-x,y,-z
-x,-y,-z
x,-y,z
x+1/2,y+1/2,z
-x+1/2,y+1/2,-z
-x+1/2,-y+1/2,-z
x+1/2,-y+1/2,z

loop_
_atom_site_label
_atom_site_type_symbol
_atom_site_fract_x
_atom_site_fract_y
_atom_site_fract_z
_atom_site_occupancy
_atom_site_U_iso_or_equiv
O1 O-2 0.1168 0 0.22 1 0.0
Cl1 Cl-1 0.1016 0.25 -0.2066 1 0.0
Cs1 Cs+1 0.1652 0.5 0.3211 1 0.0
U1 U+6 0 0 0 1 0.0
